data_4334674
loop_
_publ_author_name
'Christian Hering'
'Axel Schulz'
'Alexander Villinger'

_publ_contact_author_address
;
Universit\"at Rostock
Institut f\"ur Chemie
Abteilung f\"ur Anorganische Chemie
Albert-Einstein-Strasse 3a 
18059 Rostock
Bundesrepublik Deutschland
;
_publ_contact_author_email
;
axel.schulz@uni-rostock.de'
;
_publ_contact_author_fax '+49 (0)381/498-6382'
_publ_contact_author_name 'Axel Schulz'
_publ_contact_author_phone '+49 (0)381/498-6400'
_publ_section_title
;
 On the Synthesis and Reactivity of Highly Labile Pseudohalogen
 Phosphenium Ions
;
_journal_name_full 'Inorganic Chemistry'
_journal_page_first 5214
_journal_page_last 5225
_journal_paper_doi 10.1021/ic4001285
_journal_volume 52
_journal_year 2013
_chemical_formula_moiety 'C13 H26 N2 O P Si2 +, Cl4 Ga -'
_chemical_formula_sum 'C13 H26 Cl4 Ga N2 O P Si2'
_chemical_formula_weight 525.03
_chemical_name_systematic
;
 ?
;
_space_group_IT_number 14
_symmetry_cell_setting monoclinic
_symmetry_Int_Tables_number 14
_symmetry_space_group_name_Hall '-P 2yn'
_symmetry_space_group_name_H-M 'P 1 21/n 1'
_atom_sites_solution_hydrogens geom
_atom_sites_solution_primary direct
_atom_sites_solution_secondary difmap
_audit_author_name 'Villinger, A.'
_audit_creation_method SHELXL-97
_cell_angle_alpha 90.00
_cell_angle_beta 105.2690(10)
_cell_angle_gamma 90.00
_cell_formula_units_Z 4
_cell_length_a 14.6040(3)
_cell_length_b 10.2486(2)
_cell_length_c 15.9942(3)
_cell_measurement_reflns_used 8227
_cell_measurement_temperature 173(2)
_cell_measurement_theta_max 58.256
_cell_measurement_theta_min 4.915
_cell_volume 2309.36(8)
_computing_cell_refinement 'Bruker Apex V7.51A'
_computing_data_collection 'Bruker Apex V7.51A'
_computing_data_reduction 'Bruker SAINT'
_computing_molecular_graphics 'ORTEP-3v2.01 (Farrugia, 1997)'
_computing_publication_material SHELXL-97
_computing_structure_refinement 'SHELXL-97 (Sheldrick, 1997)'
_computing_structure_solution 'SHELXS-97 (Sheldrick, 1997)'
_diffrn_ambient_temperature 173(2)
_diffrn_measured_fraction_theta_full 0.998
_diffrn_measured_fraction_theta_max 0.998
_diffrn_measurement_device_type 'Bruker Apex Kappa II-CCD-diffractometer'
_diffrn_measurement_method 'phi and omega scans'
_diffrn_radiation_monochromator graphite
_diffrn_radiation_source 'sealed tube'
_diffrn_radiation_type MoK\a
_diffrn_radiation_wavelength 0.71073
_diffrn_reflns_av_R_equivalents 0.0566
_diffrn_reflns_av_sigmaI/netI 0.0612
_diffrn_reflns_limit_h_max 21
_diffrn_reflns_limit_h_min -21
_diffrn_reflns_limit_k_max 15
_diffrn_reflns_limit_k_min -14
_diffrn_reflns_limit_l_max 23
_diffrn_reflns_limit_l_min -23
_diffrn_reflns_number 37156
_diffrn_reflns_theta_full 32.00
_diffrn_reflns_theta_max 32.00
_diffrn_reflns_theta_min 1.68
_exptl_absorpt_coefficient_mu 1.832
_exptl_absorpt_correction_T_max 0.9303
_exptl_absorpt_correction_T_min 0.7339
_exptl_absorpt_correction_type multi-scan
_exptl_absorpt_process_details '(SADABS; Sheldrick, 2004)'
_exptl_crystal_colour colourless
_exptl_crystal_density_diffrn 1.510
_exptl_crystal_description block
_exptl_crystal_F_000 1072
_exptl_crystal_size_max 0.18
_exptl_crystal_size_mid 0.17
_exptl_crystal_size_min 0.04
_refine_diff_density_max 0.792
_refine_diff_density_min -0.576
_refine_diff_density_rms 0.088
_refine_ls_extinction_method none
_refine_ls_goodness_of_fit_ref 1.016
_refine_ls_hydrogen_treatment constr
_refine_ls_matrix_type full
_refine_ls_number_parameters 223
_refine_ls_number_reflns 8016
_refine_ls_number_restraints 0
_refine_ls_restrained_S_all 1.016
_refine_ls_R_factor_all 0.0795
_refine_ls_R_factor_gt 0.0388
_refine_ls_shift/su_max 0.004
_refine_ls_shift/su_mean 0.000
_refine_ls_structure_factor_coef Fsqd
_refine_ls_weighting_details 'calc w=1/[\s^2^(Fo^2^)+(0.0320P)^2^+0.4897P] where P=(Fo^2^+2Fc^2^)/3'
_refine_ls_weighting_scheme calc
_refine_ls_wR_factor_gt 0.0743
_refine_ls_wR_factor_ref 0.0870
_reflns_number_gt 5200
_reflns_number_total 8016
_reflns_threshold_expression >2\s(I)
_cod_data_source_file ic4001285_si_002_01.cif
_cod_data_source_block ch127_npnco_chd_gacl4
_cod_original_sg_symbol_H-M 'P 21/n'
_cod_database_code 4334674

loop_
_symmetry_equiv_pos_as_xyz
'x, y, z'
'-x+1/2, y+1/2, -z+1/2'
'-x, -y, -z'
'x-1/2, -y-1/2, z-1/2'

loop_
_atom_site_label
_atom_site_type_symbol
_atom_site_fract_x
_atom_site_fract_y
_atom_site_fract_z
_atom_site_U_iso_or_equiv
_atom_site_adp_type
_atom_site_occupancy
_atom_site_symmetry_multiplicity
_atom_site_calc_flag
_atom_site_refinement_flags
P1 P 1.01166(4) 0.04742(5) 0.74583(3) 0.02024(11) Uani 1 1 d .
N1 N 0.95281(12) -0.02913(16) 0.80584(11) 0.0271(4) Uani 1 1 d .
N2 N 0.97959(11) 0.19803(14) 0.73775(10) 0.0211(3) Uani 1 1 d .
O1 O 0.94377(13) -0.23323(17) 0.87004(12) 0.0519(5) Uani 1 1 d .
Si1 Si 0.86704(4) 0.23610(5) 0.65930(4) 0.02520(13) Uani 1 1 d .
Si2 Si 1.03648(4) 0.32529(5) 0.81223(4) 0.02432(12) Uani 1 1 d .
C1 C 0.95188(15) -0.1354(2) 0.83756(14) 0.0309(5) Uani 1 1 d .
C2 C 0.78538(15) 0.0951(2) 0.64966(16) 0.0392(6) Uani 1 1 d .
H2A H 0.8126 0.0194 0.6273 0.059 Uiso 1 1 calc R
H2B H 0.7240 0.1170 0.6098 0.059 Uiso 1 1 calc R
H2C H 0.7765 0.0741 0.7068 0.059 Uiso 1 1 calc R
C3 C 0.80708(16) 0.3736(2) 0.69761(16) 0.0376(5) Uani 1 1 d .
H3A H 0.7891 0.3476 0.7501 0.056 Uiso 1 1 calc R
H3B H 0.7501 0.3978 0.6524 0.056 Uiso 1 1 calc R
H3C H 0.8503 0.4485 0.7107 0.056 Uiso 1 1 calc R
C4 C 0.89135(17) 0.2753(3) 0.55405(15) 0.0423(6) Uani 1 1 d .
H4A H 0.9425 0.3398 0.5631 0.063 Uiso 1 1 calc R
H4B H 0.8339 0.3110 0.5144 0.063 Uiso 1 1 calc R
H4C H 0.9104 0.1958 0.5291 0.063 Uiso 1 1 calc R
C5 C 0.9676(2) 0.3589(3) 0.89178(16) 0.0470(6) Uani 1 1 d .
H5A H 0.9057 0.3954 0.8618 0.071 Uiso 1 1 calc R
H5B H 1.0023 0.4215 0.9349 0.071 Uiso 1 1 calc R
H5C H 0.9585 0.2775 0.9208 0.071 Uiso 1 1 calc R
C6 C 1.04963(16) 0.4686(2) 0.74576(14) 0.0322(5) Uani 1 1 d .
H6A H 1.0929 0.4469 0.7103 0.048 Uiso 1 1 calc R
H6B H 1.0754 0.5421 0.7839 0.048 Uiso 1 1 calc R
H6C H 0.9875 0.4925 0.7080 0.048 Uiso 1 1 calc R
C7 C 1.15669(17) 0.2759(2) 0.87662(15) 0.0390(6) Uani 1 1 d .
H7A H 1.1517 0.1985 0.9111 0.059 Uiso 1 1 calc R
H7B H 1.1856 0.3474 0.9153 0.059 Uiso 1 1 calc R
H7C H 1.1963 0.2558 0.8374 0.059 Uiso 1 1 calc R
C8 C 1.00926(15) -0.03827(19) 0.64497(13) 0.0266(4) Uani 1 1 d .
H8 H 0.9459 -0.0468 0.6021 0.032 Uiso 1 1 calc R
C9 C 1.05593(16) -0.1631(2) 0.68418(15) 0.0319(5) Uani 1 1 d .
H9 H 1.0380 -0.2475 0.6611 0.038 Uiso 1 1 calc R
C10 C 1.12518(16) -0.1401(2) 0.75499(15) 0.0326(5) Uani 1 1 d .
H10 H 1.1627 -0.2062 0.7893 0.039 Uiso 1 1 calc R
C11 C 1.13730(14) 0.0044(2) 0.77450(14) 0.0270(4) Uani 1 1 d .
H11 H 1.1752 0.0289 0.8341 0.032 Uiso 1 1 calc R
C12 C 1.16709(15) 0.0687(2) 0.69766(14) 0.0323(5) Uani 1 1 d .
H12A H 1.1756 0.1639 0.7069 0.039 Uiso 1 1 calc R
H12B H 1.2275 0.0309 0.6919 0.039 Uiso 1 1 calc R
C13 C 1.08575(16) 0.0403(2) 0.61520(14) 0.0325(5) Uani 1 1 d .
H13A H 1.0587 0.1229 0.5873 0.039 Uiso 1 1 calc R
H13B H 1.1099 -0.0110 0.5731 0.039 Uiso 1 1 calc R
Ga1 Ga 1.251272(16) -0.18813(2) 1.014035(15) 0.02612(7) Uani 1 1 d .
Cl1 Cl 1.13628(4) -0.04940(5) 1.00303(3) 0.03509(13) Uani 1 1 d .
Cl2 Cl 1.35034(5) -0.11129(6) 0.94635(5) 0.05073(17) Uani 1 1 d .
Cl3 Cl 1.32434(4) -0.22143(6) 1.14902(4) 0.04119(15) Uani 1 1 d .
Cl4 Cl 1.19556(5) -0.37156(5) 0.95446(4) 0.04116(15) Uani 1 1 d .

loop_
_atom_site_aniso_label
_atom_site_aniso_U_11
_atom_site_aniso_U_22
_atom_site_aniso_U_33
_atom_site_aniso_U_23
_atom_site_aniso_U_13
_atom_site_aniso_U_12
P1 0.0211(2) 0.0173(2) 0.0219(3) 0.00176(19) 0.00471(19) 0.0000(2)
N1 0.0293(9) 0.0240(9) 0.0300(10) 0.0046(7) 0.0113(7) 0.0014(7)
N2 0.0229(8) 0.0154(7) 0.0234(9) 0.0002(6) 0.0032(6) 0.0010(6)
O1 0.0515(11) 0.0410(10) 0.0596(12) 0.0257(9) 0.0079(9) -0.0090(9)
Si1 0.0211(3) 0.0206(3) 0.0303(3) 0.0023(2) 0.0004(2) 0.0001(2)
Si2 0.0288(3) 0.0200(3) 0.0227(3) -0.0021(2) 0.0042(2) -0.0026(2)
C1 0.0257(11) 0.0359(12) 0.0298(12) 0.0042(10) 0.0052(9) -0.0026(10)
C2 0.0250(11) 0.0290(12) 0.0558(16) -0.0003(11) -0.0029(10) -0.0043(10)
C3 0.0283(11) 0.0263(11) 0.0567(16) 0.0049(10) 0.0086(11) 0.0055(9)
C4 0.0393(13) 0.0501(15) 0.0320(13) 0.0106(11) -0.0001(10) 0.0036(12)
C5 0.0616(18) 0.0487(15) 0.0361(14) -0.0102(12) 0.0223(13) -0.0043(13)
C6 0.0339(12) 0.0245(11) 0.0355(12) -0.0002(9) 0.0044(10) -0.0061(9)
C7 0.0414(13) 0.0284(11) 0.0366(13) -0.0041(10) -0.0085(10) -0.0041(10)
C8 0.0329(11) 0.0215(10) 0.0250(11) -0.0016(8) 0.0070(9) -0.0009(9)
C9 0.0393(13) 0.0210(10) 0.0391(13) -0.0012(9) 0.0171(10) 0.0015(9)
C10 0.0364(12) 0.0236(10) 0.0413(13) 0.0060(9) 0.0165(10) 0.0095(9)
C11 0.0244(10) 0.0262(10) 0.0299(11) 0.0045(9) 0.0064(8) 0.0036(9)
C12 0.0276(11) 0.0334(12) 0.0390(13) 0.0015(10) 0.0141(9) -0.0010(10)
C13 0.0408(13) 0.0307(11) 0.0301(12) 0.0016(9) 0.0165(10) 0.0002(10)
Ga1 0.02842(13) 0.02200(12) 0.02846(13) -0.00311(9) 0.00841(9) 0.00056(9)
Cl1 0.0335(3) 0.0374(3) 0.0325(3) -0.0002(2) 0.0054(2) 0.0107(2)
Cl2 0.0475(4) 0.0459(4) 0.0700(5) -0.0013(3) 0.0353(3) -0.0062(3)
Cl3 0.0481(3) 0.0313(3) 0.0346(3) -0.0009(2) -0.0061(3) 0.0076(3)
Cl4 0.0580(4) 0.0299(3) 0.0374(3) -0.0115(2) 0.0157(3) -0.0101(3)

loop_
_atom_type_symbol
_atom_type_description
_atom_type_scat_dispersion_real
_atom_type_scat_dispersion_imag
_atom_type_scat_source
C C 0.0033 0.0016 'International Tables Vol C Tables 4.2.6.8 and 6.1.1.4'
H H 0.0000 0.0000 'International Tables Vol C Tables 4.2.6.8 and 6.1.1.4'
N N 0.0061 0.0033 'International Tables Vol C Tables 4.2.6.8 and 6.1.1.4'
O O 0.0106 0.0060 'International Tables Vol C Tables 4.2.6.8 and 6.1.1.4'
Si Si 0.0817 0.0704 'International Tables Vol C Tables 4.2.6.8 and 6.1.1.4'
P P 0.1023 0.0942 'International Tables Vol C Tables 4.2.6.8 and 6.1.1.4'
Cl Cl 0.1484 0.1585 'International Tables Vol C Tables 4.2.6.8 and 6.1.1.4'
Ga Ga 0.2307 1.6083 'International Tables Vol C Tables 4.2.6.8 and 6.1.1.4'

loop_
_geom_angle_atom_site_label_1
_geom_angle_atom_site_label_2
_geom_angle_atom_site_label_3
_geom_angle
N2 P1 N1 108.58(9)
N2 P1 C11 120.28(9)
N1 P1 C11 112.54(9)
N2 P1 C8 116.90(9)
N1 P1 C8 113.18(9)
C11 P1 C8 83.69(10)
C1 N1 P1 137.98(17)
P1 N2 Si2 124.34(10)
P1 N2 Si1 116.75(9)
Si2 N2 Si1 118.10(8)
N2 Si1 C3 110.75(9)
N2 Si1 C4 108.48(9)
C3 Si1 C4 110.90(11)
N2 Si1 C2 109.45(9)
C3 Si1 C2 105.77(11)
C4 Si1 C2 111.48(12)
N2 Si2 C5 110.35(10)
N2 Si2 C6 106.97(9)
C5 Si2 C6 113.86(12)
N2 Si2 C7 111.79(9)
C5 Si2 C7 105.96(12)
C6 Si2 C7 107.98(11)
O1 C1 N1 173.7(3)
Si1 C2 H2A 109.5
Si1 C2 H2B 109.5
H2A C2 H2B 109.5
Si1 C2 H2C 109.5
H2A C2 H2C 109.5
H2B C2 H2C 109.5
Si1 C3 H3A 109.5
Si1 C3 H3B 109.5
H3A C3 H3B 109.5
Si1 C3 H3C 109.5
H3A C3 H3C 109.5
H3B C3 H3C 109.5
Si1 C4 H4A 109.5
Si1 C4 H4B 109.5
H4A C4 H4B 109.5
Si1 C4 H4C 109.5
H4A C4 H4C 109.5
H4B C4 H4C 109.5
Si2 C5 H5A 109.5
Si2 C5 H5B 109.5
H5A C5 H5B 109.5
Si2 C5 H5C 109.5
H5A C5 H5C 109.5
H5B C5 H5C 109.5
Si2 C6 H6A 109.5
Si2 C6 H6B 109.5
H6A C6 H6B 109.5
Si2 C6 H6C 109.5
H6A C6 H6C 109.5
H6B C6 H6C 109.5
Si2 C7 H7A 109.5
Si2 C7 H7B 109.5
H7A C7 H7B 109.5
Si2 C7 H7C 109.5
H7A C7 H7C 109.5
H7B C7 H7C 109.5
C9 C8 C13 106.57(17)
C9 C8 P1 97.99(14)
C13 C8 P1 100.00(13)
C9 C8 H8 116.5
C13 C8 H8 116.5
P1 C8 H8 116.5
C10 C9 C8 111.37(19)
C10 C9 H9 124.3
C8 C9 H9 124.3
C9 C10 C11 111.80(19)
C9 C10 H10 124.1
C11 C10 H10 124.1
C10 C11 C12 107.06(17)
C10 C11 P1 97.42(14)
C12 C11 P1 99.87(13)
C10 C11 H11 116.6
C12 C11 H11 116.6
P1 C11 H11 116.6
C13 C12 C11 106.34(17)
C13 C12 H12A 110.5
C11 C12 H12A 110.5
C13 C12 H12B 110.5
C11 C12 H12B 110.5
H12A C12 H12B 108.7
C8 C13 C12 106.77(17)
C8 C13 H13A 110.4
C12 C13 H13A 110.4
C8 C13 H13B 110.4
C12 C13 H13B 110.4
H13A C13 H13B 108.6
Cl4 Ga1 Cl3 109.30(2)
Cl4 Ga1 Cl2 108.53(3)
Cl3 Ga1 Cl2 109.62(3)
Cl4 Ga1 Cl1 109.85(3)
Cl3 Ga1 Cl1 110.55(2)
Cl2 Ga1 Cl1 108.96(3)

loop_
_geom_bond_atom_site_label_1
_geom_bond_atom_site_label_2
_geom_bond_distance
P1 N2 1.6083(16)
P1 N1 1.6461(17)
P1 C11 1.824(2)
P1 C8 1.829(2)
N1 C1 1.203(3)
N2 Si2 1.8135(16)
N2 Si1 1.8281(16)
O1 C1 1.149(3)
Si1 C3 1.847(2)
Si1 C4 1.854(2)
Si1 C2 1.854(2)
Si2 C5 1.850(2)
Si2 C6 1.852(2)
Si2 C7 1.856(2)
C2 H2A 0.9800
C2 H2B 0.9800
C2 H2C 0.9800
C3 H3A 0.9800
C3 H3B 0.9800
C3 H3C 0.9800
C4 H4A 0.9800
C4 H4B 0.9800
C4 H4C 0.9800
C5 H5A 0.9800
C5 H5B 0.9800
C5 H5C 0.9800
C6 H6A 0.9800
C6 H6B 0.9800
C6 H6C 0.9800
C7 H7A 0.9800
C7 H7B 0.9800
C7 H7C 0.9800
C8 C9 1.506(3)
C8 C13 1.550(3)
C8 H8 1.0000
C9 C10 1.326(3)
C9 H9 0.9500
C10 C11 1.514(3)
C10 H10 0.9500
C11 C12 1.554(3)
C11 H11 1.0000
C12 C13 1.553(3)
C12 H12A 0.9900
C12 H12B 0.9900
C13 H13A 0.9900
C13 H13B 0.9900
Ga1 Cl4 2.1669(6)
Ga1 Cl3 2.1686(6)
Ga1 Cl2 2.1703(6)
Ga1 Cl1 2.1719(6)

loop_
_geom_torsion_atom_site_label_1
_geom_torsion_atom_site_label_2
_geom_torsion_atom_site_label_3
_geom_torsion_atom_site_label_4
_geom_torsion
N2 P1 N1 C1 -173.7(2)
C11 P1 N1 C1 -38.0(3)
C8 P1 N1 C1 54.8(3)
N1 P1 N2 Si2 89.95(13)
C11 P1 N2 Si2 -41.70(16)
C8 P1 N2 Si2 -140.54(11)
N1 P1 N2 Si1 -79.47(12)
C11 P1 N2 Si1 148.87(10)
C8 P1 N2 Si1 50.04(14)
P1 N2 Si1 C3 146.92(11)
Si2 N2 Si1 C3 -23.19(14)
P1 N2 Si1 C4 -91.15(13)
Si2 N2 Si1 C4 98.74(13)
P1 N2 Si1 C2 30.69(14)
Si2 N2 Si1 C2 -139.42(11)
P1 N2 Si2 C5 -99.42(15)
Si1 N2 Si2 C5 69.87(14)
P1 N2 Si2 C6 136.23(12)
Si1 N2 Si2 C6 -54.48(13)
P1 N2 Si2 C7 18.22(16)
Si1 N2 Si2 C7 -172.48(11)
P1 N1 C1 O1 -173(2)
N2 P1 C8 C9 172.60(12)
N1 P1 C8 C9 -60.10(16)
C11 P1 C8 C9 51.75(14)
N2 P1 C8 C13 64.11(16)
N1 P1 C8 C13 -168.59(12)
C11 P1 C8 C13 -56.74(14)
C13 C8 C9 C10 64.6(2)
P1 C8 C9 C10 -38.4(2)
C8 C9 C10 C11 -0.7(3)
C9 C10 C11 C12 -63.2(2)
C9 C10 C11 P1 39.5(2)
N2 P1 C11 C10 -169.22(12)
N1 P1 C11 C10 60.85(15)
C8 P1 C11 C10 -51.67(14)
N2 P1 C11 C12 -60.38(16)
N1 P1 C11 C12 169.69(13)
C8 P1 C11 C12 57.17(14)
C10 C11 C12 C13 59.7(2)
P1 C11 C12 C13 -41.29(18)
C9 C8 C13 C12 -61.5(2)
P1 C8 C13 C12 40.01(18)
C11 C12 C13 C8 0.7(2)
